data_1576377
loop_
_publ_author_name
'Wieprecht, Nele'
'Krummenacher, Ivo'
'W\"ust, Leonie'
'Michel, Maximilian'
'Neder, Marco'
'H\"afner, Andreas'
'Karg, Jordan'
'Braunschweig, Holger'

_publ_section_title
;
 Boraindenes as versatile precursors to benzannulated boron heterocycles
;
_journal_name_full 'Chemical Science'
_journal_paper_doi 10.1039/D5SC08526H
_journal_year 2025
_chemical_formula_moiety 'C40 H29 B'
_chemical_formula_sum 'C40 H29 B'
_chemical_formula_weight 520.44
_space_group_crystal_system monoclinic
_space_group_IT_number 15
_space_group_name_Hall '-I 2ya'
_space_group_name_H-M_alt 'I 1 2/a 1'
_atom_sites_solution_hydrogens geom
_atom_sites_solution_primary dual
_atom_sites_solution_secondary difmap
_audit_creation_date 2023-05-16
_audit_creation_method 'CIF-fill 1.4e (K.Radacki, 2005-23)'
_audit_update_record
;
2025-11-03 deposited with the CCDC.	2025-12-01 downloaded from the CCDC.
;
_cell_angle_alpha 90
_cell_angle_beta 100.9870(10)
_cell_angle_gamma 90
_cell_formula_units_Z 16
_cell_length_a 21.24090(10)
_cell_length_b 14.47900(10)
_cell_length_c 38.6360(2)
_cell_measurement_reflns_used 34341
_cell_measurement_temperature 100(2)
_cell_measurement_theta_max 74.4820
_cell_measurement_theta_min 3.2460
_cell_volume 11664.59(12)
_computing_cell_refinement 'CrysAlisPro 1.171.41.112a (Rigaku OD, 2021)'
_computing_data_collection 'CrysAlisPro 1.171.41.112a (Rigaku OD, 2021)'
_computing_data_reduction 'CrysAlisPro 1.171.41.112a (Rigaku OD, 2021)'
_computing_molecular_graphics 'ShelXLe (Huebschle et all, 2011)'
_computing_publication_material 'SHELXL-2018/3 (Sheldrick, 2018)'
_computing_structure_refinement 'SHELXL-2018/3 (Sheldrick, 2018)'
_computing_structure_solution 'SHELXT 2018/2 (Sheldrick, 2018)''
_diffrn_ambient_environment N~2~
_diffrn_ambient_temperature 100(2)
_diffrn_detector HPA
_diffrn_detector_area_resol_mean 10.0
_diffrn_detector_type 'HyPix Arc150'
_diffrn_measured_fraction_theta_full 1.000
_diffrn_measured_fraction_theta_max 0.992
_diffrn_measurement_details
;
 List of Runs (angles in degrees, time in seconds):
 --------------------------------------------------------------------------
  1  \w     56.00  91.00   0.50    4.00    --   42.00  51.00 160.48   70
  2  \w     64.00  99.00   0.50    4.00    --   50.00  51.00 111.35   70
  3  \w   -102.00 -67.00   0.50    4.00    --  -54.00 -52.00  -3.73   70
  4  \w   -103.00 -68.00   0.50    4.00    --  -54.00 -48.00-155.20   70
  5  \w   -117.00 -77.00   0.50    4.00    --  -66.00 -37.00-119.63   80
  6  \w   -117.00 -85.00   0.50    4.00    --  -70.00 -58.00 124.58   64
  7  \w    -92.00 -31.00   0.50    4.00    --  -76.35 112.00  30.00  122
  8  \w   -124.00 -94.00   0.50    4.00    --  -79.50 -64.00  60.02   60
  9  \w   -126.00 -92.00   0.50    4.00    --  -79.50 -57.00 -69.24   68
 10  \w   -126.00 -92.00   0.50    4.00    --  -79.50 -57.00 158.67   68
 11  \w   -125.00 -98.00   0.50    4.00    --  -79.50-111.00  63.13   54
 12  \w   -124.00 -94.00   0.50    4.00    --  -79.50 -64.00 -16.15   60
 13  \w   -128.00 -93.00   0.50    4.00    --  -79.50 -52.00  10.28   70
 14  \w     40.00  90.00   0.50    4.00    --   82.28 -95.00 150.00  100
 15  \w     38.00 101.00   0.50    4.00    --   85.25-128.00 124.30  126
 16  \w     43.00  92.00   0.50    4.00    --   85.25 -96.00 -71.59   98
 17  \w     39.00 107.00   0.50    4.00    --   85.25-137.00 121.40  136
 18  \w     75.00 137.00   0.50    4.00    --   85.25  22.00 151.62  124
 19  \w     38.00 101.00   0.50    4.00    --   85.25-128.00-161.26  126
 20  \w     39.00 107.00   0.50    4.00    --   85.25-138.00 -61.27  136
 21  \w     39.00  97.00   0.50    4.00    --   85.25-116.00  79.57  116
 22  \w     84.00 137.00   0.50    4.00    --   85.25  23.00 -50.51  106
 23  \w     38.00  99.00   0.50    4.00    --   85.25-122.00-114.44  122
 24  \w     39.00 107.00   0.50    4.00    --   85.25-138.00  67.05  136
 25  \w     40.00  93.00   0.50    4.00    --   85.25-107.00 -64.99  106
 26  \w     46.00  87.00   0.50    4.00    --   85.25 -87.00 -17.16   82
 27  \w     49.00 136.00   0.50    4.00    --   85.25  15.00-161.19  174
 28  \w     45.00  88.00   0.50    4.00    --   85.25 -88.00 -67.58   86
 29  \w     43.00  92.00   0.50    4.00    --   85.25 -94.00  77.01   98
 30  \w     99.00 135.00   0.50    4.00    --   85.25  47.00 -20.75   72
 31  \w     98.00 133.00   0.50    4.00    --   85.25  55.00 102.20   70
 32  \w     44.00  90.00   0.50    4.00    --   85.25 -91.00  27.43   92
 33  \w     41.00  92.00   0.50    4.00    --   85.25-100.00 127.49  102
 34  \w    -74.00 -39.00   0.50    4.00    --  -26.00 -51.00 -99.74   70
 35  \w     43.00  78.00   0.50    4.00    --   30.00  52.00  92.20   70
 36  \w   -120.00 -83.00   0.50    4.00    --  -70.00 -46.00-167.17   74
 37  \w   -118.00 -83.00   0.50    4.00    --  -70.00 -52.00  74.73   70
 38  \w   -126.00 -90.00   0.50    4.00    --  -79.50-134.00 124.59   72
 39  \w   -126.00 -93.00   0.50    4.00    --  -79.50-120.00  -9.70   66
 40  \w     97.00 132.00   0.50    4.00    --   85.25  58.00-130.85   70
 41  \w    104.00 131.00   0.50    4.00    --   85.25 113.00  53.80   54
;
_diffrn_measurement_device 'four-circle diffractometer'
_diffrn_measurement_device_type 'Rigaku XtaLAB Synergy-R'
_diffrn_measurement_method '\w scans'
_diffrn_orient_matrix_type
;
 CrysAlisPro convention (1999,Acta A55,543-557)
;
_diffrn_orient_matrix_UB_11 0.0497005000
_diffrn_orient_matrix_UB_12 0.0394238000
_diffrn_orient_matrix_UB_13 -0.0203358000
_diffrn_orient_matrix_UB_21 0.0100020000
_diffrn_orient_matrix_UB_22 0.0840285000
_diffrn_orient_matrix_UB_23 0.0249250000
_diffrn_orient_matrix_UB_31 0.0537362000
_diffrn_orient_matrix_UB_32 -0.0520030000
_diffrn_orient_matrix_UB_33 0.0248088000
_diffrn_radiation_monochromator 'multi-layer mirror'
_diffrn_radiation_probe x-ray
_diffrn_radiation_type CuK\a
_diffrn_radiation_wavelength 1.54184
_diffrn_radiation_xray_symbol K-L~2,3~
_diffrn_reflns_av_R_equivalents 0.0297
_diffrn_reflns_av_unetI/netI 0.0188
_diffrn_reflns_Laue_measured_fraction_full 1.000
_diffrn_reflns_Laue_measured_fraction_max 0.992
_diffrn_reflns_limit_h_max 26
_diffrn_reflns_limit_h_min -25
_diffrn_reflns_limit_k_max 17
_diffrn_reflns_limit_k_min -18
_diffrn_reflns_limit_l_max 48
_diffrn_reflns_limit_l_min -47
_diffrn_reflns_number 89023
_diffrn_reflns_point_group_measured_fraction_full 1.000
_diffrn_reflns_point_group_measured_fraction_max 0.992
_diffrn_reflns_theta_full 67.684
_diffrn_reflns_theta_max 75.287
_diffrn_reflns_theta_min 3.267
_diffrn_source 'rotating-anode X-ray tube'
_diffrn_source_type 'PhotonJet-R X-ray Source'
_exptl_absorpt_coefficient_mu 0.502
_exptl_absorpt_correction_T_max 1.000
_exptl_absorpt_correction_T_min 0.883
_exptl_absorpt_correction_type gaussian
_exptl_absorpt_process_details
;
 CrysAlisPro 1.171.41.112a (Rigaku Oxford Diffraction, 2021) Numerical 
 absorption correction based on gaussian integration over a multifaceted 
 crystal model Empirical absorption correction using spherical harmonics, 
 implemented in SCALE3 ABSPACK scaling algorithm.
;
_exptl_crystal_colour colourless
_exptl_crystal_density_diffrn 1.185
_exptl_crystal_description block
_exptl_crystal_F_000 4384
_exptl_crystal_preparation
;
 For data collection the crystal was immersed in a film of perfluoropolyether 
 oil, mounted on a polyimide loop and transferred to stream of cold nitrogen 
 (Oxford Cryostream 800).
;
_exptl_crystal_size_max 0.090
_exptl_crystal_size_mid 0.070
_exptl_crystal_size_min 0.050
_refine_diff_density_max 0.640
_refine_diff_density_min -0.235
_refine_diff_density_rms 0.072
_refine_ls_extinction_method none
_refine_ls_goodness_of_fit_ref 1.041
_refine_ls_hydrogen_treatment constr
_refine_ls_matrix_type full
_refine_ls_number_parameters 739
_refine_ls_number_reflns 11964
_refine_ls_number_restraints 0
_refine_ls_restrained_S_all 1.041
_refine_ls_R_factor_all 0.0746
_refine_ls_R_factor_gt 0.0665
_refine_ls_shift/su_max 0.000
_refine_ls_shift/su_mean 0.000
_refine_ls_structure_factor_coef Fsqd
_refine_ls_weighting_details
;
 w=1/[\s^2^(Fo^2^)+(0.1146P)^2^+9.1991P] where P=(Fo^2^+2Fc^2^)/3
;
_refine_ls_weighting_scheme calc
_refine_ls_wR_factor_gt 0.1677
_refine_ls_wR_factor_ref 0.1758
_reflns_Friedel_coverage 0.000
_reflns_number_gt 10208
_reflns_number_total 11964
_reflns_threshold_expression 'I > 2\s(I)'
_cod_data_source_file d5sc08526h2.cif
_cod_data_source_block 5PhPh
_cod_original_cell_volume 11664.58(12)
_cod_original_sg_symbol_H-M 'I 2/a'
_cod_database_code 1576377
_shelx_shelxl_version_number 2018/3
_shelx_space_group_comment
;
 The symmetry employed for this shelxl refinement is uniquely defined by the 
 following loop, which should always be used as a source of symmetry 
 information in preference to the above space-group names. They are only 
 intended as comments.
;
_shelx_estimated_absorpt_t_min 0.956
_shelx_estimated_absorpt_t_max 0.975

loop_
_space_group_symop_operation_xyz
'x, y, z'
'-x+1/2, y, -z'
'x+1/2, y+1/2, z+1/2'
'-x+1, y+1/2, -z+1/2'
'-x, -y, -z'
'x-1/2, -y, z'
'-x+1/2, -y+1/2, -z+1/2'
'x, -y+1/2, z+1/2'

loop_
_atom_site_label
_atom_site_type_symbol
_atom_site_fract_x
_atom_site_fract_y
_atom_site_fract_z
_atom_site_U_iso_or_equiv
_atom_site_adp_type
_atom_site_occupancy
_atom_site_site_symmetry_order
_atom_site_calc_flag
_atom_site_refinement_flags_posn
_atom_site_refinement_flags_adp
_atom_site_refinement_flags_occupancy
_atom_site_disorder_assembly
_atom_site_disorder_group
C001 C 0.81950(8) 1.05532(11) 0.32637(4) 0.0223(3) Uani 1 1 d . . . . .
C002 C 0.42363(8) 0.63431(10) 0.40894(4) 0.0217(3) Uani 1 1 d . . . . .
B2 B 0.88377(9) 0.85551(12) 0.39169(4) 0.0230(4) Uani 1 1 d . . . . .
C003 C 0.56285(8) 0.43953(11) 0.35534(4) 0.0235(3) Uani 1 1 d . . . . .
C004 C 0.84056(7) 0.75498(11) 0.34145(4) 0.0217(3) Uani 1 1 d . . . . .
C005 C 0.83979(7) 0.77263(11) 0.37596(4) 0.0221(3) Uani 1 1 d . . . . .
C006 C 0.55711(8) 0.82754(11) 0.34663(4) 0.0239(3) Uani 1 1 d . . . . .
C007 C 0.79879(8) 0.72579(11) 0.39795(4) 0.0225(3) Uani 1 1 d . . . . .
C008 C 0.49503(7) 0.67962(11) 0.33336(4) 0.0216(3) Uani 1 1 d . . . . .
C009 C 0.87835(7) 0.81117(11) 0.32030(4) 0.0222(3) Uani 1 1 d . . . . .
C00A C 0.52883(7) 0.74476(11) 0.36075(4) 0.0222(3) Uani 1 1 d . . . . .
C00B C 0.49676(7) 0.58171(11) 0.33564(4) 0.0217(3) Uani 1 1 d . . . . .
C00C C 0.53499(7) 0.55178(11) 0.39961(4) 0.0213(3) Uani 1 1 d . . . . .
C00D C 0.52894(7) 0.73061(11) 0.39547(4) 0.0221(3) Uani 1 1 d . . . . .
C00E C 0.81541(9) 1.00115(11) 0.40100(4) 0.0267(3) Uani 1 1 d . . . . .
C00F C 0.72531(8) 0.63988(11) 0.44243(5) 0.0269(3) Uani 1 1 d . . . . .
H00F H 0.701276 0.608853 0.457270 0.032 Uiso 1 1 calc R U . . .
C00G C 0.85030(8) 0.96990(11) 0.34341(4) 0.0236(3) Uani 1 1 d . . . . .
C00H C 0.88163(7) 0.90925(11) 0.32053(4) 0.0228(3) Uani 1 1 d . . . . .
C00I C 0.80528(8) 0.67626(11) 0.32171(4) 0.0223(3) Uani 1 1 d . . . . .
C00J C 0.46252(8) 0.53087(12) 0.30699(4) 0.0264(3) Uani 1 1 d . . . . .
H00J H 0.464174 0.465343 0.308048 0.032 Uiso 1 1 calc R U . . .
C00K C 0.53877(9) 0.35449(11) 0.36337(5) 0.0282(4) Uani 1 1 d . . . . .
H00K H 0.501933 0.352371 0.373959 0.034 Uiso 1 1 calc R U . . .
C00L C 0.73963(8) 0.68443(11) 0.38422(4) 0.0242(3) Uani 1 1 d . . . . .
H00L H 0.723836 0.685786 0.359510 0.029 Uiso 1 1 calc R U . . .
C00M C 0.42560(8) 0.66770(13) 0.27515(4) 0.0298(4) Uani 1 1 d . . . . .
H00M H 0.401555 0.697211 0.254915 0.036 Uiso 1 1 calc R U . . .
C00N C 0.39332(8) 0.54815(12) 0.40884(4) 0.0270(3) Uani 1 1 d . . . . .
H00N H 0.418059 0.493487 0.408829 0.032 Uiso 1 1 calc R U . . .
C00O C 0.57270(7) 0.50844(11) 0.43190(4) 0.0233(3) Uani 1 1 d . . . . .
C00P C 0.95077(8) 0.84317(12) 0.41563(4) 0.0258(3) Uani 1 1 d . . . . .
C00Q C 0.53331(7) 0.52657(11) 0.36549(4) 0.0218(3) Uani 1 1 d . . . . .
C00R C 0.42679(8) 0.57204(13) 0.27754(4) 0.0299(4) Uani 1 1 d . . . . .
H00R H 0.403259 0.535445 0.259100 0.036 Uiso 1 1 calc R U . . .
C00S C 0.85185(8) 0.94934(11) 0.37773(4) 0.0248(3) Uani 1 1 d . . . . .
C00T C 0.91504(8) 0.95264(12) 0.29692(4) 0.0276(3) Uani 1 1 d . . . . .
H00T H 0.916052 1.018204 0.296244 0.033 Uiso 1 1 calc R U . . .
C00U C 0.77009(8) 1.04877(12) 0.29700(4) 0.0274(3) Uani 1 1 d . . . . .
H00U H 0.756410 0.989791 0.287715 0.033 Uiso 1 1 calc R U . . .
C00V C 0.45969(8) 0.71974(12) 0.30245(4) 0.0260(3) Uani 1 1 d . . . . .
H00V H 0.459251 0.785105 0.300278 0.031 Uiso 1 1 calc R U . . .
C00W C 0.66001(9) 0.86677(11) 0.45496(5) 0.0297(4) Uani 1 1 d . . . . .
H00W H 0.701410 0.890997 0.454513 0.036 Uiso 1 1 calc R U . . .
C00X C 0.83961(9) 1.14225(11) 0.33893(4) 0.0297(4) Uani 1 1 d . . . . .
H00X H 0.873825 1.147634 0.358626 0.036 Uiso 1 1 calc R U . . .
C00Y C 0.90961(8) 0.76288(12) 0.29675(4) 0.0271(3) Uani 1 1 d . . . . .
H00Y H 0.907027 0.697391 0.295970 0.032 Uiso 1 1 calc R U . . .
C00Z C 0.56479(8) 0.78593(11) 0.42550(4) 0.0246(3) Uani 1 1 d . . . . .
C010 C 0.62514(8) 0.82404(11) 0.42527(4) 0.0261(3) Uani 1 1 d . . . . .
H010 H 0.642585 0.820631 0.404416 0.031 Uiso 1 1 calc R U . . .
C011 C 0.70370(8) 0.64153(11) 0.40607(4) 0.0254(3) Uani 1 1 d . . . . .
H011 H 0.664069 0.613081 0.396144 0.030 Uiso 1 1 calc R U . . .
C012 C 0.54078(8) 0.91619(12) 0.35527(4) 0.0287(4) Uani 1 1 d . . . . .
H012 H 0.511122 0.924338 0.370582 0.034 Uiso 1 1 calc R U . . .
C013 C 0.62596(8) 0.45054(12) 0.43273(4) 0.0261(3) Uani 1 1 d . . . . .
H013 H 0.638402 0.433582 0.411249 0.031 Uiso 1 1 calc R U . . .
C014 C 0.82010(8) 0.58549(11) 0.33105(4) 0.0272(3) Uani 1 1 d . . . . .
H014 H 0.855302 0.572615 0.349584 0.033 Uiso 1 1 calc R U . . .
C015 C 0.75504(8) 0.69353(12) 0.29324(4) 0.0284(4) Uani 1 1 d . . . . .
H015 H 0.745667 0.755250 0.285626 0.034 Uiso 1 1 calc R U . . .
C016 C 0.38596(8) 0.71313(12) 0.41039(4) 0.0289(4) Uani 1 1 d . . . . .
H016 H 0.405596 0.772295 0.411638 0.035 Uiso 1 1 calc R U . . .
C017 C 0.60021(8) 0.81733(12) 0.32339(4) 0.0293(4) Uani 1 1 d . . . . .
H017 H 0.611355 0.757270 0.316692 0.035 Uiso 1 1 calc R U . . .
C018 C 0.74077(9) 1.12788(14) 0.28124(5) 0.0330(4) Uani 1 1 d . . . . .
H018 H 0.706861 1.122841 0.261377 0.040 Uiso 1 1 calc R U . . .
C019 C 0.61556(9) 0.44120(12) 0.33862(5) 0.0323(4) Uani 1 1 d . . . . .
H019 H 0.631256 0.498464 0.331758 0.039 Uiso 1 1 calc R U . . .
C01A C 0.81782(8) 0.72666(12) 0.43472(4) 0.0272(3) Uani 1 1 d . . . . .
H01A H 0.856371 0.757491 0.444940 0.033 Uiso 1 1 calc R U . . .
C01B C 0.94639(8) 0.90362(14) 0.27472(5) 0.0325(4) Uani 1 1 d . . . . .
H01B H 0.969477 0.935126 0.259536 0.039 Uiso 1 1 calc R U . . .
C01C C 0.76082(9) 1.21415(13) 0.29440(5) 0.0343(4) Uani 1 1 d . . . . .
H01C H 0.740504 1.268242 0.283708 0.041 Uiso 1 1 calc R U . . .
C01D C 0.81058(10) 1.22133(12) 0.32320(5) 0.0353(4) Uani 1 1 d . . . . .
H01D H 0.824771 1.280410 0.332157 0.042 Uiso 1 1 calc R U . . .
C01E C 0.94391(8) 0.80780(13) 0.27475(4) 0.0310(4) Uani 1 1 d . . . . .
H01E H 0.965667 0.773265 0.259731 0.037 Uiso 1 1 calc R U . . .
C01F C 0.66081(8) 0.41761(13) 0.46445(5) 0.0306(4) Uani 1 1 d . . . . .
H01F H 0.696402 0.377931 0.464374 0.037 Uiso 1 1 calc R U . . .
C01G C 0.32072(9) 0.70683(15) 0.41006(5) 0.0360(4) Uani 1 1 d . . . . .
H01G H 0.295849 0.761162 0.410595 0.043 Uiso 1 1 calc R U . . .
C01H C 0.78198(9) 0.68377(13) 0.45668(4) 0.0302(4) Uani 1 1 d . . . . .
H01H H 0.796504 0.684684 0.481509 0.036 Uiso 1 1 calc R U . . .
C01I C 0.97194(8) 0.75532(13) 0.42839(4) 0.0289(4) Uani 1 1 d . . . . .
H01I H 0.945008 0.703371 0.421779 0.035 Uiso 1 1 calc R U . . .
C01J C 0.55749(9) 0.53292(13) 0.46437(4) 0.0306(4) Uani 1 1 d . . . . .
H01J H 0.522309 0.573170 0.464746 0.037 Uiso 1 1 calc R U . . .
C01K C 0.32832(9) 0.54075(14) 0.40876(5) 0.0339(4) Uani 1 1 d . . . . .
H01K H 0.308731 0.481732 0.408601 0.041 Uiso 1 1 calc R U . . .
C01L C 0.71898(9) 0.62182(13) 0.27610(5) 0.0335(4) Uani 1 1 d . . . . .
H01L H 0.684545 0.634445 0.257102 0.040 Uiso 1 1 calc R U . . .
C01M C 0.75017(9) 1.02027(13) 0.38985(5) 0.0332(4) Uani 1 1 d . . . . .
H01M H 0.729392 1.002029 0.366889 0.040 Uiso 1 1 calc R U . . .
C01N C 0.63439(10) 0.87414(12) 0.48538(5) 0.0361(4) Uani 1 1 d . . . . .
H01N H 0.658470 0.902813 0.505797 0.043 Uiso 1 1 calc R U . . .
C01O C 0.53988(9) 0.79448(12) 0.45645(4) 0.0320(4) Uani 1 1 d . . . . .
H01O H 0.499027 0.768901 0.457337 0.038 Uiso 1 1 calc R U . . .
C01P C 0.78446(10) 0.51278(12) 0.31385(5) 0.0338(4) Uani 1 1 d . . . . .
H01P H 0.795190 0.450842 0.320652 0.041 Uiso 1 1 calc R U . . .
C01Q C 0.73313(10) 0.53114(13) 0.28669(5) 0.0354(4) Uani 1 1 d . . . . .
H01Q H 0.707699 0.481879 0.275342 0.042 Uiso 1 1 calc R U . . .
C01R C 0.61010(9) 0.98214(13) 0.31940(5) 0.0358(4) Uani 1 1 d . . . . .
H01R H 0.628274 1.034652 0.310298 0.043 Uiso 1 1 calc R U . . .
C01S C 0.56777(10) 0.27270(13) 0.35615(5) 0.0375(4) Uani 1 1 d . . . . .
H01S H 0.550808 0.215148 0.361826 0.045 Uiso 1 1 calc R U . . .
C01T C 0.29205(9) 0.62047(16) 0.40892(5) 0.0373(4) Uani 1 1 d . . . . .
H01T H 0.247218 0.615865 0.408253 0.045 Uiso 1 1 calc R U . . .
C01U C 0.74468(11) 1.09215(13) 0.44525(5) 0.0382(4) Uani 1 1 d . . . . .
H01U H 0.720927 1.123273 0.460206 0.046 Uiso 1 1 calc R U . . .
C01V C 0.62650(9) 0.89419(14) 0.31021(5) 0.0354(4) Uani 1 1 d . . . . .
H01V H 0.655966 0.886507 0.294762 0.043 Uiso 1 1 calc R U . . .
C01W C 0.56701(9) 0.99337(13) 0.34195(5) 0.0343(4) Uani 1 1 d . . . . .
H01W H 0.555478 1.053597 0.348253 0.041 Uiso 1 1 calc R U . . .
C01X C 0.99283(9) 0.91729(14) 0.42513(5) 0.0348(4) Uani 1 1 d . . . . .
H01X H 0.980249 0.977563 0.416857 0.042 Uiso 1 1 calc R U . . .
C01Y C 0.62134(11) 0.27491(13) 0.34070(6) 0.0421(5) Uani 1 1 d . . . . .
H01Y H 0.641701 0.219061 0.336067 0.050 Uiso 1 1 calc R U . . .
C01Z C 0.57402(11) 0.83983(14) 0.48590(5) 0.0377(4) Uani 1 1 d . . . . .
H01Z H 0.555749 0.847143 0.506341 0.045 Uiso 1 1 calc R U . . .
B1 B 0.49404(9) 0.63998(12) 0.40356(4) 0.0211(3) Uani 1 1 d . . . . .
C020 C 0.71520(10) 1.06524(14) 0.41157(5) 0.0372(4) Uani 1 1 d . . . . .
H020 H 0.670954 1.077699 0.403404 0.045 Uiso 1 1 calc R U . . .
C021 C 0.64413(9) 0.44211(14) 0.49619(5) 0.0354(4) Uani 1 1 d . . . . .
H021 H 0.668005 0.419330 0.517810 0.043 Uiso 1 1 calc R U . . .
C022 C 1.03084(9) 0.74244(15) 0.45027(5) 0.0390(4) Uani 1 1 d . . . . .
H022 H 1.043640 0.682760 0.459148 0.047 Uiso 1 1 calc R U . . .
C023 C 0.64514(11) 0.35917(13) 0.33200(6) 0.0403(5) Uani 1 1 d . . . . .
H023 H 0.682003 0.360864 0.321428 0.048 Uiso 1 1 calc R U . . .
C024 C 0.84434(10) 1.02774(13) 0.43505(5) 0.0372(4) Uani 1 1 d . . . . .
H024 H 0.888450 1.014817 0.443485 0.045 Uiso 1 1 calc R U . . .
C025 C 1.07052(9) 0.81694(16) 0.45899(6) 0.0460(5) Uani 1 1 d . . . . .
H025 H 1.111071 0.808223 0.473967 0.055 Uiso 1 1 calc R U . . .
C026 C 0.59236(9) 0.50008(14) 0.49603(5) 0.0366(4) Uani 1 1 d . . . . .
H026 H 0.580625 0.517464 0.517646 0.044 Uiso 1 1 calc R U . . .
C028 C 1.05293(10) 0.90414(16) 0.44654(6) 0.0443(5) Uani 1 1 d . . . . .
H028 H 1.081393 0.954774 0.452458 0.053 Uiso 1 1 calc R U . . .
C029 C 0.80890(11) 1.07313(14) 0.45675(5) 0.0435(5) Uani 1 1 d . . . . .
H029 H 0.829278 1.091258 0.479798 0.052 Uiso 1 1 calc R U . . .

loop_
_atom_site_aniso_label
_atom_site_aniso_U_11
_atom_site_aniso_U_22
_atom_site_aniso_U_33
_atom_site_aniso_U_23
_atom_site_aniso_U_13
_atom_site_aniso_U_12
C001 0.0273(8) 0.0239(8) 0.0170(7) 0.0025(6) 0.0076(6) -0.0008(6)
C002 0.0233(7) 0.0255(8) 0.0164(7) 0.0006(5) 0.0038(6) 0.0001(6)
B2 0.0294(9) 0.0265(9) 0.0140(7) -0.0010(6) 0.0061(7) -0.0031(7)
C003 0.0251(8) 0.0248(8) 0.0208(7) -0.0027(6) 0.0047(6) 0.0009(6)
C004 0.0234(7) 0.0216(7) 0.0194(7) 0.0007(6) 0.0024(6) 0.0008(6)
C005 0.0246(7) 0.0223(7) 0.0188(7) 0.0009(6) 0.0026(6) 0.0009(6)
C006 0.0246(7) 0.0251(8) 0.0207(7) 0.0026(6) 0.0009(6) -0.0008(6)
C007 0.0270(8) 0.0201(7) 0.0211(7) -0.0005(6) 0.0061(6) 0.0016(6)
C008 0.0199(7) 0.0267(8) 0.0189(7) -0.0005(6) 0.0057(6) -0.0006(6)
C009 0.0218(7) 0.0273(8) 0.0166(7) 0.0003(6) 0.0012(6) -0.0018(6)
C00A 0.0222(7) 0.0224(7) 0.0226(7) -0.0008(6) 0.0055(6) 0.0005(6)
C00B 0.0200(7) 0.0268(8) 0.0193(7) -0.0019(6) 0.0067(6) -0.0022(6)
C00C 0.0203(7) 0.0227(7) 0.0218(7) 0.0009(6) 0.0063(6) -0.0022(6)
C00D 0.0224(7) 0.0227(7) 0.0219(7) -0.0008(6) 0.0062(6) -0.0002(6)
C00E 0.0398(9) 0.0210(7) 0.0192(7) 0.0003(6) 0.0057(6) -0.0033(7)
C00F 0.0297(8) 0.0277(8) 0.0263(8) -0.0002(6) 0.0127(7) -0.0031(6)
C00G 0.0285(8) 0.0221(7) 0.0191(7) -0.0006(6) 0.0017(6) -0.0047(6)
C00H 0.0224(7) 0.0280(8) 0.0165(7) 0.0006(6) -0.0004(6) -0.0019(6)
C00I 0.0271(8) 0.0227(8) 0.0187(7) -0.0006(6) 0.0085(6) -0.0013(6)
C00J 0.0259(8) 0.0294(8) 0.0244(8) -0.0042(6) 0.0062(6) -0.0039(6)
C00K 0.0301(9) 0.0268(8) 0.0290(8) -0.0019(6) 0.0090(7) -0.0004(6)
C00L 0.0229(7) 0.0267(8) 0.0230(7) 0.0000(6) 0.0045(6) 0.0037(6)
C00M 0.0235(8) 0.0434(10) 0.0210(8) 0.0037(7) 0.0002(6) -0.0013(7)
C00N 0.0280(8) 0.0300(9) 0.0236(8) -0.0045(6) 0.0066(6) -0.0048(7)
C00O 0.0225(7) 0.0244(8) 0.0229(7) 0.0019(6) 0.0042(6) -0.0018(6)
C00P 0.0265(8) 0.0338(9) 0.0181(7) -0.0035(6) 0.0064(6) -0.0042(7)
C00Q 0.0208(7) 0.0234(7) 0.0222(7) -0.0013(6) 0.0061(6) -0.0023(6)
C00R 0.0255(8) 0.0421(10) 0.0210(7) -0.0054(7) 0.0016(6) -0.0056(7)
C00S 0.0321(8) 0.0228(8) 0.0179(7) -0.0008(6) 0.0008(6) -0.0046(6)
C00T 0.0264(8) 0.0305(8) 0.0250(8) 0.0023(6) 0.0030(6) -0.0060(7)
C00U 0.0283(8) 0.0328(9) 0.0213(7) 0.0016(6) 0.0055(6) -0.0037(7)
C00V 0.0247(8) 0.0296(8) 0.0237(8) 0.0030(6) 0.0043(6) 0.0006(6)
C00W 0.0311(9) 0.0231(8) 0.0313(9) -0.0002(6) -0.0031(7) -0.0027(6)
C00X 0.0400(10) 0.0257(8) 0.0221(8) 0.0013(6) 0.0032(7) 0.0001(7)
C00Y 0.0271(8) 0.0304(8) 0.0235(8) -0.0009(6) 0.0043(6) 0.0011(7)
C00Z 0.0309(8) 0.0211(7) 0.0214(7) -0.0005(6) 0.0036(6) -0.0015(6)
C010 0.0295(8) 0.0218(8) 0.0258(8) 0.0004(6) 0.0026(6) 0.0003(6)
C011 0.0216(7) 0.0272(8) 0.0282(8) -0.0033(6) 0.0068(6) -0.0010(6)
C012 0.0301(8) 0.0271(8) 0.0271(8) 0.0017(6) 0.0012(6) -0.0013(7)
C013 0.0229(7) 0.0293(8) 0.0261(8) -0.0004(6) 0.0043(6) -0.0011(6)
C014 0.0310(8) 0.0250(8) 0.0272(8) -0.0016(6) 0.0097(7) 0.0009(7)
C015 0.0334(9) 0.0295(8) 0.0213(7) -0.0003(6) 0.0028(6) -0.0024(7)
C016 0.0308(8) 0.0307(9) 0.0263(8) 0.0026(7) 0.0077(6) 0.0053(7)
C017 0.0304(8) 0.0290(9) 0.0290(8) 0.0026(7) 0.0068(7) -0.0007(7)
C018 0.0277(9) 0.0478(11) 0.0238(8) 0.0078(7) 0.0057(7) 0.0070(7)
C019 0.0364(9) 0.0283(9) 0.0366(9) -0.0032(7) 0.0179(8) -0.0009(7)
C01A 0.0283(8) 0.0305(8) 0.0225(8) -0.0013(6) 0.0044(6) -0.0048(7)
C01B 0.0282(8) 0.0442(10) 0.0265(8) 0.0033(7) 0.0088(7) -0.0072(7)
C01C 0.0451(10) 0.0358(10) 0.0258(8) 0.0096(7) 0.0165(7) 0.0172(8)
C01D 0.0547(11) 0.0254(9) 0.0277(8) 0.0028(7) 0.0131(8) 0.0042(8)
C01E 0.0276(8) 0.0415(10) 0.0254(8) -0.0020(7) 0.0090(6) -0.0002(7)
C01F 0.0242(8) 0.0338(9) 0.0325(9) 0.0038(7) 0.0020(7) 0.0005(7)
C01G 0.0300(9) 0.0487(11) 0.0303(9) 0.0015(8) 0.0082(7) 0.0121(8)
C01H 0.0338(9) 0.0360(9) 0.0214(8) 0.0001(7) 0.0070(7) -0.0026(7)
C01I 0.0268(8) 0.0330(9) 0.0270(8) -0.0062(7) 0.0054(6) 0.0008(7)
C01J 0.0319(9) 0.0347(9) 0.0247(8) 0.0007(7) 0.0040(7) 0.0048(7)
C01K 0.0311(9) 0.0451(11) 0.0268(8) -0.0073(7) 0.0088(7) -0.0127(8)
C01L 0.0365(10) 0.0415(10) 0.0209(8) -0.0024(7) 0.0012(7) -0.0089(8)
C01M 0.0362(9) 0.0399(10) 0.0248(8) -0.0033(7) 0.0092(7) -0.0112(8)
C01N 0.0511(12) 0.0282(9) 0.0240(8) -0.0024(7) -0.0059(8) -0.0033(8)
C01O 0.0415(10) 0.0294(9) 0.0259(8) 0.0003(7) 0.0087(7) -0.0041(7)
C01P 0.0479(11) 0.0227(8) 0.0339(9) -0.0026(7) 0.0156(8) -0.0028(7)
C01Q 0.0491(11) 0.0326(9) 0.0261(8) -0.0085(7) 0.0113(8) -0.0141(8)
C01R 0.0397(10) 0.0327(9) 0.0325(9) 0.0105(7) 0.0005(7) -0.0098(8)
C01S 0.0467(11) 0.0240(9) 0.0440(10) -0.0039(7) 0.0144(9) -0.0013(8)
C01T 0.0221(8) 0.0664(13) 0.0246(8) -0.0035(8) 0.0069(7) -0.0022(8)
C01U 0.0566(12) 0.0317(9) 0.0299(9) 0.0004(7) 0.0174(8) 0.0033(8)
C01V 0.0353(9) 0.0398(10) 0.0325(9) 0.0071(8) 0.0099(7) -0.0063(8)
C01W 0.0386(10) 0.0248(8) 0.0362(9) 0.0032(7) -0.0015(7) -0.0016(7)
C01X 0.0365(9) 0.0377(10) 0.0317(9) -0.0035(7) 0.0102(7) -0.0107(8)
C01Y 0.0509(12) 0.0289(9) 0.0507(12) -0.0067(8) 0.0203(10) 0.0075(8)
C01Z 0.0555(12) 0.0362(10) 0.0214(8) -0.0022(7) 0.0072(8) -0.0051(9)
B1 0.0254(9) 0.0245(9) 0.0131(7) -0.0014(6) 0.0025(6) -0.0002(6)
C020 0.0376(10) 0.0438(11) 0.0327(9) 0.0001(8) 0.0128(8) -0.0061(8)
C021 0.0315(9) 0.0434(10) 0.0286(9) 0.0077(8) -0.0014(7) 0.0013(8)
C022 0.0313(9) 0.0431(11) 0.0399(10) -0.0073(8) 0.0001(8) 0.0088(8)
C023 0.0428(11) 0.0351(10) 0.0491(12) -0.0041(8) 0.0239(9) 0.0051(8)
C024 0.0522(11) 0.0325(9) 0.0231(8) -0.0031(7) -0.0021(8) 0.0121(8)
C025 0.0274(9) 0.0560(13) 0.0500(12) -0.0176(10) -0.0043(8) 0.0029(9)
C026 0.0379(10) 0.0493(11) 0.0224(8) 0.0028(7) 0.0056(7) 0.0037(8)
C028 0.0330(10) 0.0532(13) 0.0472(12) -0.0156(10) 0.0091(8) -0.0168(9)
C029 0.0653(14) 0.0388(11) 0.0234(8) -0.0071(7) 0.0006(8) 0.0126(10)

loop_
_atom_type_symbol
_atom_type_description
_atom_type_scat_dispersion_real
_atom_type_scat_dispersion_imag
_atom_type_scat_source
C C 0.0181 0.0091 'International Tables Vol C Tables 4.2.6.8 and 6.1.1.4'
H H 0.0000 0.0000 'International Tables Vol C Tables 4.2.6.8 and 6.1.1.4'
B B 0.0090 0.0039 'International Tables Vol C Tables 4.2.6.8 and 6.1.1.4'

loop_
_exptl_crystal_face_index_h
_exptl_crystal_face_index_k
_exptl_crystal_face_index_l
_exptl_crystal_face_perp_dist
-2 -1 1 0.0381
2 1 -1 0.0279
-1 1 -2 0.0387
1 -1 2 0.0340
2 0 -1 0.0356
-2 0 1 0.0303
-1 0 1 0.0210
1 0 -1 0.0378
2 -1 -1 0.0318
-2 1 1 0.0228
0 0 -1 0.0446
0 0 1 0.0392
2 -2 -1 0.0286
-2 2 1 0.0234
1 -2 0 0.0253
-1 -2 -2 0.0440
0 -2 1 0.0275

loop_
_geom_angle_atom_site_label_1
_geom_angle_atom_site_label_2
_geom_angle_atom_site_label_3
_geom_angle
_geom_angle_site_symmetry_1
_geom_angle_site_symmetry_3
_geom_angle_publ_flag
C00X C001 C00U 118.72(15) . . ?
C00X C001 C00G 121.19(14) . . ?
C00U C001 C00G 120.09(14) . . ?
C016 C002 C00N 117.33(15) . . ?
C016 C002 B1 122.34(14) . . ?
C00N C002 B1 120.01(14) . . ?
C00P B2 C00S 126.30(15) . . ?
C00P B2 C005 123.56(15) . . ?
C00S B2 C005 110.04(14) . . ?
C00K C003 C019 118.70(15) . . ?
C00K C003 C00Q 119.85(14) . . ?
C019 C003 C00Q 121.43(15) . . ?
C005 C004 C009 122.86(14) . . ?
C005 C004 C00I 123.08(14) . . ?
C009 C004 C00I 114.04(13) . . ?
C004 C005 C007 126.19(14) . . ?
C004 C005 B2 113.92(14) . . ?
C007 C005 B2 119.74(13) . . ?
C012 C006 C017 118.30(16) . . ?
C012 C006 C00A 121.29(15) . . ?
C017 C006 C00A 120.39(15) . . ?
C01A C007 C00L 116.88(14) . . ?
C01A C007 C005 119.13(14) . . ?
C00L C007 C005 123.89(14) . . ?
C00V C008 C00B 117.87(14) . . ?
C00V C008 C00A 116.50(14) . . ?
C00B C008 C00A 125.62(13) . . ?
C00Y C009 C00H 118.08(14) . . ?
C00Y C009 C004 116.87(14) . . ?
C00H C009 C004 124.92(14) . . ?
C00D C00A C006 123.97(14) . . ?
C00D C00A C008 120.98(14) . . ?
C006 C00A C008 114.90(13) . . ?
C00J C00B C008 117.95(14) . . ?
C00J C00B C00Q 116.21(14) . . ?
C008 C00B C00Q 125.82(13) . . ?
C00Q C00C C00O 127.57(15) . . ?
C00Q C00C B1 113.54(13) . . ?
C00O C00C B1 118.82(13) . . ?
C00A C00D C00Z 126.27(14) . . ?
C00A C00D B1 114.31(13) . . ?
C00Z C00D B1 118.99(13) . . ?
C024 C00E C01M 117.91(16) . . ?
C024 C00E C00S 121.32(16) . . ?
C01M C00E C00S 120.69(14) . . ?
C01H C00F C011 119.30(15) . . ?
C01H C00F H00F 120.3 . . ?
C011 C00F H00F 120.3 . . ?
C00S C00G C00H 121.44(15) . . ?
C00S C00G C001 122.78(15) . . ?
C00H C00G C001 115.75(13) . . ?
C00T C00H C009 118.20(14) . . ?
C00T C00H C00G 117.34(15) . . ?
C009 C00H C00G 124.43(14) . . ?
C014 C00I C015 118.41(15) . . ?
C014 C00I C004 121.70(14) . . ?
C015 C00I C004 119.88(14) . . ?
C00R C00J C00B 122.89(16) . . ?
C00R C00J H00J 118.6 . . ?
C00B C00J H00J 118.6 . . ?
C01S C00K C003 120.96(17) . . ?
C01S C00K H00K 119.5 . . ?
C003 C00K H00K 119.5 . . ?
C011 C00L C007 121.21(15) . . ?
C011 C00L H00L 119.4 . . ?
C007 C00L H00L 119.4 . . ?
C00V C00M C00R 119.51(15) . . ?
C00V C00M H00M 120.2 . . ?
C00R C00M H00M 120.2 . . ?
C01K C00N C002 121.70(17) . . ?
C01K C00N H00N 119.1 . . ?
C002 C00N H00N 119.1 . . ?
C01J C00O C013 116.98(15) . . ?
C01J C00O C00C 117.76(14) . . ?
C013 C00O C00C 125.04(14) . . ?
C01X C00P C01I 117.12(16) . . ?
C01X C00P B2 122.32(16) . . ?
C01I C00P B2 120.55(15) . . ?
C00C C00Q C00B 121.22(14) . . ?
C00C C00Q C003 123.08(14) . . ?
C00B C00Q C003 115.54(13) . . ?
C00J C00R C00M 119.15(15) . . ?
C00J C00R H00R 120.4 . . ?
C00M C00R H00R 120.4 . . ?
C00G C00S C00E 124.07(15) . . ?
C00G C00S B2 117.13(15) . . ?
C00E C00S B2 117.87(13) . . ?
C01B C00T C00H 122.47(17) . . ?
C01B C00T H00T 118.8 . . ?
C00H C00T H00T 118.8 . . ?
C018 C00U C001 120.40(16) . . ?
C018 C00U H00U 119.8 . . ?
C001 C00U H00U 119.8 . . ?
C00M C00V C008 122.59(16) . . ?
C00M C00V H00V 118.7 . . ?
C008 C00V H00V 118.7 . . ?
C010 C00W C01N 120.02(17) . . ?
C010 C00W H00W 120.0 . . ?
C01N C00W H00W 120.0 . . ?
C01D C00X C001 121.01(17) . . ?
C01D C00X H00X 119.5 . . ?
C001 C00X H00X 119.5 . . ?
C01E C00Y C009 122.11(16) . . ?
C01E C00Y H00Y 118.9 . . ?
C009 C00Y H00Y 118.9 . . ?
C010 C00Z C01O 117.79(15) . . ?
C010 C00Z C00D 122.65(14) . . ?
C01O C00Z C00D 119.36(15) . . ?
C00W C010 C00Z 121.12(16) . . ?
C00W C010 H010 119.4 . . ?
C00Z C010 H010 119.4 . . ?
C00L C011 C00F 120.51(15) . . ?
C00L C011 H011 119.7 . . ?
C00F C011 H011 119.7 . . ?
C006 C012 C01W 121.21(17) . . ?
C006 C012 H012 119.4 . . ?
C01W C012 H012 119.4 . . ?
C01F C013 C00O 121.10(16) . . ?
C01F C013 H013 119.4 . . ?
C00O C013 H013 119.4 . . ?
C00I C014 C01P 121.25(16) . . ?
C00I C014 H014 119.4 . . ?
C01P C014 H014 119.4 . . ?
C01L C015 C00I 120.77(17) . . ?
C01L C015 H015 119.6 . . ?
C00I C015 H015 119.6 . . ?
C01G C016 C002 121.57(17) . . ?
C01G C016 H016 119.2 . . ?
C002 C016 H016 119.2 . . ?
C01V C017 C006 120.48(17) . . ?
C01V C017 H017 119.8 . . ?
C006 C017 H017 119.8 . . ?
C01C C018 C00U 120.17(17) . . ?
C01C C018 H018 119.9 . . ?
C00U C018 H018 119.9 . . ?
C023 C019 C003 120.07(17) . . ?
C023 C019 H019 120.0 . . ?
C003 C019 H019 120.0 . . ?
C01H C01A C007 121.96(15) . . ?
C01H C01A H01A 119.0 . . ?
C007 C01A H01A 119.0 . . ?
C00T C01B C01E 119.41(16) . . ?
C00T C01B H01B 120.3 . . ?
C01E C01B H01B 120.3 . . ?
C01D C01C C018 119.80(16) . . ?
C01D C01C H01C 120.1 . . ?
C018 C01C H01C 120.1 . . ?
C01C C01D C00X 119.89(17) . . ?
C01C C01D H01D 120.1 . . ?
C00X C01D H01D 120.1 . . ?
C00Y C01E C01B 119.66(16) . . ?
C00Y C01E H01E 120.2 . . ?
C01B C01E H01E 120.2 . . ?
C021 C01F C013 120.63(17) . . ?
C021 C01F H01F 119.7 . . ?
C013 C01F H01F 119.7 . . ?
C016 C01G C01T 119.43(17) . . ?
C016 C01G H01G 120.3 . . ?
C01T C01G H01G 120.3 . . ?
C00F C01H C01A 119.99(16) . . ?
C00F C01H H01H 120.0 . . ?
C01A C01H H01H 120.0 . . ?
C022 C01I C00P 121.86(17) . . ?
C022 C01I H01I 119.1 . . ?
C00P C01I H01I 119.1 . . ?
C026 C01J C00O 121.86(17) . . ?
C026 C01J H01J 119.1 . . ?
C00O C01J H01J 119.1 . . ?
C00N C01K C01T 119.33(17) . . ?
C00N C01K H01K 120.3 . . ?
C01T C01K H01K 120.3 . . ?
C015 C01L C01Q 119.95(17) . . ?
C015 C01L H01L 120.0 . . ?
C01Q C01L H01L 120.0 . . ?
C020 C01M C00E 121.40(17) . . ?
C020 C01M H01M 119.3 . . ?
C00E C01M H01M 119.3 . . ?
C01Z C01N C00W 119.97(16) . . ?
C01Z C01N H01N 120.0 . . ?
C00W C01N H01N 120.0 . . ?
C01Z C01O C00Z 121.08(17) . . ?
C01Z C01O H01O 119.5 . . ?
C00Z C01O H01O 119.5 . . ?
C01Q C01P C014 119.64(17) . . ?
C01Q C01P H01P 120.2 . . ?
C014 C01P H01P 120.2 . . ?
C01P C01Q C01L 119.87(16) . . ?
C01P C01Q H01Q 120.1 . . ?
C01L C01Q H01Q 120.1 . . ?
C01V C01R C01W 119.80(17) . . ?
C01V C01R H01R 120.1 . . ?
C01W C01R H01R 120.1 . . ?
C01Y C01S C00K 120.04(18) . . ?
C01Y C01S H01S 120.0 . . ?
C00K C01S H01S 120.0 . . ?
C01G C01T C01K 120.57(17) . . ?
C01G C01T H01T 119.7 . . ?
C01K C01T H01T 119.7 . . ?
C029 C01U C020 119.17(18) . . ?
C029 C01U H01U 120.4 . . ?
C020 C01U H01U 120.4 . . ?
C01R C01V C017 120.40(18) . . ?
C01R C01V H01V 119.8 . . ?
C017 C01V H01V 119.8 . . ?
C01R C01W C012 119.79(17) . . ?
C01R C01W H01W 120.1 . . ?
C012 C01W H01W 120.1 . . ?
C028 C01X C00P 121.12(19) . . ?
C028 C01X H01X 119.4 . . ?
C00P C01X H01X 119.4 . . ?
C01S C01Y C023 119.56(17) . . ?
C01S C01Y H01Y 120.2 . . ?
C023 C01Y H01Y 120.2 . . ?
C01N C01Z C01O 119.95(18) . . ?
C01N C01Z H01Z 120.0 . . ?
C01O C01Z H01Z 120.0 . . ?
C002 B1 C00D 125.16(14) . . ?
C002 B1 C00C 122.46(14) . . ?
C00D B1 C00C 111.72(14) . . ?
C01M C020 C01U 120.13(19) . . ?
C01M C020 H020 119.9 . . ?
C01U C020 H020 119.9 . . ?
C026 C021 C01F 119.26(16) . . ?
C026 C021 H021 120.4 . . ?
C01F C021 H021 120.4 . . ?
C025 C022 C01I 119.1(2) . . ?
C025 C022 H022 120.4 . . ?
C01I C022 H022 120.4 . . ?
C01Y C023 C019 120.59(18) . . ?
C01Y C023 H023 119.7 . . ?
C019 C023 H023 119.7 . . ?
C029 C024 C00E 120.38(18) . . ?
C029 C024 H024 119.8 . . ?
C00E C024 H024 119.8 . . ?
C022 C025 C028 121.49(19) . . ?
C022 C025 H025 119.3 . . ?
C028 C025 H025 119.3 . . ?
C021 C026 C01J 120.16(17) . . ?
C021 C026 H026 119.9 . . ?
C01J C026 H026 119.9 . . ?
C025 C028 C01X 119.26(19) . . ?
C025 C028 H028 120.4 . . ?
C01X C028 H028 120.4 . . ?
C01U C029 C024 121.00(18) . . ?
C01U C029 H029 119.5 . . ?
C024 C029 H029 119.5 . . ?

loop_
_geom_bond_atom_site_label_1
_geom_bond_atom_site_label_2
_geom_bond_distance
_geom_bond_site_symmetry_2
_geom_bond_publ_flag
C001 C00X 1.387(2) . ?
C001 C00U 1.394(2) . ?
C001 C00G 1.492(2) . ?
C002 C016 1.401(2) . ?
C002 C00N 1.404(2) . ?
C002 B1 1.551(2) . ?
B2 C00P 1.553(2) . ?
B2 C00S 1.567(2) . ?
B2 C005 1.570(2) . ?
C003 C00K 1.391(2) . ?
C003 C019 1.395(2) . ?
C003 C00Q 1.493(2) . ?
C004 C005 1.361(2) . ?
C004 C009 1.491(2) . ?
C004 C00I 1.491(2) . ?
C005 C007 1.491(2) . ?
C006 C012 1.387(2) . ?
C006 C017 1.407(2) . ?
C006 C00A 1.490(2) . ?
C007 C01A 1.401(2) . ?
C007 C00L 1.402(2) . ?
C008 C00V 1.409(2) . ?
C008 C00B 1.420(2) . ?
C008 C00A 1.495(2) . ?
C009 C00Y 1.410(2) . ?
C009 C00H 1.422(2) . ?
C00A C00D 1.357(2) . ?
C00B C00J 1.411(2) . ?
C00B C00Q 1.493(2) . ?
C00C C00Q 1.362(2) . ?
C00C C00O 1.487(2) . ?
C00C B1 1.569(2) . ?
C00D C00Z 1.493(2) . ?
C00D B1 1.568(2) . ?
C00E C024 1.396(2) . ?
C00E C01M 1.398(3) . ?
C00E C00S 1.495(2) . ?
C00F C01H 1.380(2) . ?
C00F C011 1.392(2) . ?
C00F H00F 0.9500 . ?
C00G C00S 1.353(2) . ?
C00G C00H 1.490(2) . ?
C00H C00T 1.406(2) . ?
C00I C014 1.383(2) . ?
C00I C015 1.401(2) . ?
C00J C00R 1.377(2) . ?
C00J H00J 0.9500 . ?
C00K C01S 1.388(2) . ?
C00K H00K 0.9500 . ?
C00L C011 1.388(2) . ?
C00L H00L 0.9500 . ?
C00M C00V 1.383(2) . ?
C00M C00R 1.388(3) . ?
C00M H00M 0.9500 . ?
C00N C01K 1.384(2) . ?
C00N H00N 0.9500 . ?
C00O C01J 1.399(2) . ?
C00O C013 1.404(2) . ?
C00P C01X 1.400(2) . ?
C00P C01I 1.407(2) . ?
C00R H00R 0.9500 . ?
C00T C01B 1.379(3) . ?
C00T H00T 0.9500 . ?
C00U C018 1.388(2) . ?
C00U H00U 0.9500 . ?
C00V H00V 0.9500 . ?
C00W C010 1.387(2) . ?
C00W C01N 1.390(3) . ?
C00W H00W 0.9500 . ?
C00X C01D 1.385(2) . ?
C00X H00X 0.9500 . ?
C00Y C01E 1.383(2) . ?
C00Y H00Y 0.9500 . ?
C00Z C010 1.397(2) . ?
C00Z C01O 1.403(2) . ?
C010 H010 0.9500 . ?
C011 H011 0.9500 . ?
C012 C01W 1.391(2) . ?
C012 H012 0.9500 . ?
C013 C01F 1.390(2) . ?
C013 H013 0.9500 . ?
C014 C01P 1.390(2) . ?
C014 H014 0.9500 . ?
C015 C01L 1.382(2) . ?
C015 H015 0.9500 . ?
C016 C01G 1.386(2) . ?
C016 H016 0.9500 . ?
C017 C01V 1.385(2) . ?
C017 H017 0.9500 . ?
C018 C01C 1.385(3) . ?
C018 H018 0.9500 . ?
C019 C023 1.390(2) . ?
C019 H019 0.9500 . ?
C01A C01H 1.390(2) . ?
C01A H01A 0.9500 . ?
C01B C01E 1.388(3) . ?
C01B H01B 0.9500 . ?
C01C C01D 1.385(3) . ?
C01C H01C 0.9500 . ?
C01D H01D 0.9500 . ?
C01E H01E 0.9500 . ?
C01F C021 1.386(3) . ?
C01F H01F 0.9500 . ?
C01G C01T 1.388(3) . ?
C01G H01G 0.9500 . ?
C01H H01H 0.9500 . ?
C01I C022 1.383(2) . ?
C01I H01I 0.9500 . ?
C01J C026 1.388(2) . ?
C01J H01J 0.9500 . ?
C01K C01T 1.389(3) . ?
C01K H01K 0.9500 . ?
C01L C01Q 1.391(3) . ?
C01L H01L 0.9500 . ?
C01M C020 1.385(3) . ?
C01M H01M 0.9500 . ?
C01N C01Z 1.379(3) . ?
C01N H01N 0.9500 . ?
C01O C01Z 1.392(3) . ?
C01O H01O 0.9500 . ?
C01P C01Q 1.387(3) . ?
C01P H01P 0.9500 . ?
C01Q H01Q 0.9500 . ?
C01R C01V 1.384(3) . ?
C01R C01W 1.388(3) . ?
C01R H01R 0.9500 . ?
C01S C01Y 1.382(3) . ?
C01S H01S 0.9500 . ?
C01T H01T 0.9500 . ?
C01U C029 1.379(3) . ?
C01U C020 1.388(3) . ?
C01U H01U 0.9500 . ?
C01V H01V 0.9500 . ?
C01W H01W 0.9500 . ?
C01X C028 1.396(3) . ?
C01X H01X 0.9500 . ?
C01Y C023 1.386(3) . ?
C01Y H01Y 0.9500 . ?
C01Z H01Z 0.9500 . ?
C020 H020 0.9500 . ?
C021 C026 1.382(3) . ?
C021 H021 0.9500 . ?
C022 C025 1.371(3) . ?
C022 H022 0.9500 . ?
C023 H023 0.9500 . ?
C024 C029 1.393(3) . ?
C024 H024 0.9500 . ?
C025 C028 1.377(3) . ?
C025 H025 0.9500 . ?
C026 H026 0.9500 . ?
C028 H028 0.9500 . ?
C029 H029 0.9500 . ?

loop_
_geom_torsion_atom_site_label_1
_geom_torsion_atom_site_label_2
_geom_torsion_atom_site_label_3
_geom_torsion_atom_site_label_4
_geom_torsion
_geom_torsion_site_symmetry_1
_geom_torsion_site_symmetry_2
_geom_torsion_site_symmetry_3
_geom_torsion_site_symmetry_4
_geom_torsion_publ_flag
C009 C004 C005 C007 173.84(14) . . . . ?
C00I C004 C005 C007 -8.0(2) . . . . ?
C009 C004 C005 B2 -1.7(2) . . . . ?
C00I C004 C005 B2 176.50(14) . . . . ?
C00P B2 C005 C004 -101.90(18) . . . . ?
C00S B2 C005 C004 74.59(18) . . . . ?
C00P B2 C005 C007 82.3(2) . . . . ?
C00S B2 C005 C007 -101.24(16) . . . . ?
C004 C005 C007 C01A 157.82(16) . . . . ?
B2 C005 C007 C01A -26.9(2) . . . . ?
C004 C005 C007 C00L -25.8(2) . . . . ?
B2 C005 C007 C00L 149.43(16) . . . . ?
C005 C004 C009 C00Y 140.15(16) . . . . ?
C00I C004 C009 C00Y -38.17(19) . . . . ?
C005 C004 C009 C00H -44.1(2) . . . . ?
C00I C004 C009 C00H 137.56(15) . . . . ?
C012 C006 C00A C00D -52.1(2) . . . . ?
C017 C006 C00A C00D 129.37(17) . . . . ?
C012 C006 C00A C008 123.44(16) . . . . ?
C017 C006 C00A C008 -55.1(2) . . . . ?
C00V C008 C00A C00D 138.08(16) . . . . ?
C00B C008 C00A C00D -43.3(2) . . . . ?
C00V C008 C00A C006 -37.61(19) . . . . ?
C00B C008 C00A C006 140.98(15) . . . . ?
C00V C008 C00B C00J -0.6(2) . . . . ?
C00A C008 C00B C00J -179.17(14) . . . . ?
C00V C008 C00B C00Q 177.65(14) . . . . ?
C00A C008 C00B C00Q -0.9(2) . . . . ?
C006 C00A C00D C00Z -9.7(3) . . . . ?
C008 C00A C00D C00Z 175.01(14) . . . . ?
C006 C00A C00D B1 177.90(14) . . . . ?
C008 C00A C00D B1 2.6(2) . . . . ?
C00X C001 C00G C00S 58.9(2) . . . . ?
C00U C001 C00G C00S -121.95(18) . . . . ?
C00X C001 C00G C00H -119.12(17) . . . . ?
C00U C001 C00G C00H 60.1(2) . . . . ?
C00Y C009 C00H C00T 0.9(2) . . . . ?
C004 C009 C00H C00T -174.77(14) . . . . ?
C00Y C009 C00H C00G 178.96(14) . . . . ?
C004 C009 C00H C00G 3.3(2) . . . . ?
C00S C00G C00H C00T -139.16(16) . . . . ?
C001 C00G C00H C00T 38.8(2) . . . . ?
C00S C00G C00H C009 42.8(2) . . . . ?
C001 C00G C00H C009 -139.22(15) . . . . ?
C005 C004 C00I C014 -63.4(2) . . . . ?
C009 C004 C00I C014 114.96(16) . . . . ?
C005 C004 C00I C015 115.63(18) . . . . ?
C009 C004 C00I C015 -66.05(19) . . . . ?
C008 C00B C00J C00R -1.4(2) . . . . ?
C00Q C00B C00J C00R -179.79(15) . . . . ?
C019 C003 C00K C01S 2.3(3) . . . . ?
C00Q C003 C00K C01S -176.06(16) . . . . ?
C01A C007 C00L C011 -3.8(2) . . . . ?
C005 C007 C00L C011 179.78(15) . . . . ?
C016 C002 C00N C01K 2.5(2) . . . . ?
B1 C002 C00N C01K -171.11(15) . . . . ?
C00Q C00C C00O C01J -167.14(16) . . . . ?
B1 C00C C00O C01J 16.1(2) . . . . ?
C00Q C00C C00O C013 18.4(3) . . . . ?
B1 C00C C00O C013 -158.33(15) . . . . ?
C00S B2 C00P C01X -5.3(3) . . . . ?
C005 B2 C00P C01X 170.56(15) . . . . ?
C00S B2 C00P C01I 175.43(15) . . . . ?
C005 B2 C00P C01I -8.7(2) . . . . ?
C00O C00C C00Q C00B -175.20(14) . . . . ?
B1 C00C C00Q C00B 1.7(2) . . . . ?
C00O C00C C00Q C003 9.7(2) . . . . ?
B1 C00C C00Q C003 -173.37(14) . . . . ?
C00J C00B C00Q C00C -139.71(15) . . . . ?
C008 C00B C00Q C00C 42.0(2) . . . . ?
C00J C00B C00Q C003 35.70(19) . . . . ?
C008 C00B C00Q C003 -142.57(15) . . . . ?
C00K C003 C00Q C00C 65.0(2) . . . . ?
C019 C003 C00Q C00C -113.36(19) . . . . ?
C00K C003 C00Q C00B -110.35(17) . . . . ?
C019 C003 C00Q C00B 71.3(2) . . . . ?
C00B C00J C00R C00M 2.0(2) . . . . ?
C00V C00M C00R C00J -0.6(2) . . . . ?
C00H C00G C00S C00E -172.89(15) . . . . ?
C001 C00G C00S C00E 9.2(2) . . . . ?
C00H C00G C00S B2 -4.2(2) . . . . ?
C001 C00G C00S B2 177.94(14) . . . . ?
C024 C00E C00S C00G -134.47(18) . . . . ?
C01M C00E C00S C00G 48.8(2) . . . . ?
C024 C00E C00S B2 56.9(2) . . . . ?
C01M C00E C00S B2 -119.77(18) . . . . ?
C00P B2 C00S C00G 105.13(19) . . . . ?
C005 B2 C00S C00G -71.24(19) . . . . ?
C00P B2 C00S C00E -85.5(2) . . . . ?
C005 B2 C00S C00E 98.18(16) . . . . ?
C009 C00H C00T C01B -2.4(2) . . . . ?
C00G C00H C00T C01B 179.37(15) . . . . ?
C00X C001 C00U C018 -1.5(2) . . . . ?
C00G C001 C00U C018 179.32(15) . . . . ?
C00R C00M C00V C008 -1.4(2) . . . . ?
C00B C008 C00V C00M 2.0(2) . . . . ?
C00A C008 C00V C00M -179.33(15) . . . . ?
C00U C001 C00X C01D 1.3(3) . . . . ?
C00G C001 C00X C01D -179.51(16) . . . . ?
C00H C009 C00Y C01E 1.3(2) . . . . ?
C004 C009 C00Y C01E 177.36(15) . . . . ?
C00A C00D C00Z C010 -35.0(2) . . . . ?
B1 C00D C00Z C010 137.12(16) . . . . ?
C00A C00D C00Z C01O 150.24(17) . . . . ?
B1 C00D C00Z C01O -37.7(2) . . . . ?
C01N C00W C010 C00Z -1.5(3) . . . . ?
C01O C00Z C010 C00W 1.7(2) . . . . ?
C00D C00Z C010 C00W -173.21(15) . . . . ?
C007 C00L C011 C00F 1.0(2) . . . . ?
C01H C00F C011 C00L 1.9(2) . . . . ?
C017 C006 C012 C01W -1.2(2) . . . . ?
C00A C006 C012 C01W -179.72(15) . . . . ?
C01J C00O C013 C01F 1.5(2) . . . . ?
C00C C00O C013 C01F 175.97(15) . . . . ?
C015 C00I C014 C01P -2.9(2) . . . . ?
C004 C00I C014 C01P 176.09(15) . . . . ?
C014 C00I C015 C01L 3.4(2) . . . . ?
C004 C00I C015 C01L -175.65(15) . . . . ?
C00N C002 C016 C01G -3.0(2) . . . . ?
B1 C002 C016 C01G 170.46(15) . . . . ?
C012 C006 C017 C01V 1.4(2) . . . . ?
C00A C006 C017 C01V 179.94(15) . . . . ?
C001 C00U C018 C01C 0.6(3) . . . . ?
C00K C003 C019 C023 -3.4(3) . . . . ?
C00Q C003 C019 C023 174.92(17) . . . . ?
C00L C007 C01A C01H 3.8(2) . . . . ?
C005 C007 C01A C01H -179.57(16) . . . . ?
C00H C00T C01B C01E 1.7(3) . . . . ?
C00U C018 C01C C01D 0.5(3) . . . . ?
C018 C01C C01D C00X -0.7(3) . . . . ?
C001 C00X C01D C01C -0.2(3) . . . . ?
C009 C00Y C01E C01B -2.1(3) . . . . ?
C00T C01B C01E C00Y 0.6(2) . . . . ?
C00O C013 C01F C021 -0.7(3) . . . . ?
C002 C016 C01G C01T 1.2(3) . . . . ?
C011 C00F C01H C01A -1.9(3) . . . . ?
C007 C01A C01H C00F -1.0(3) . . . . ?
C01X C00P C01I C022 2.0(3) . . . . ?
B2 C00P C01I C022 -178.77(16) . . . . ?
C013 C00O C01J C026 -1.4(3) . . . . ?
C00C C00O C01J C026 -176.33(17) . . . . ?
C002 C00N C01K C01T -0.3(3) . . . . ?
C00I C015 C01L C01Q -1.1(3) . . . . ?
C024 C00E C01M C020 0.8(3) . . . . ?
C00S C00E C01M C020 177.64(16) . . . . ?
C010 C00W C01N C01Z -0.7(3) . . . . ?
C010 C00Z C01O C01Z 0.3(3) . . . . ?
C00D C00Z C01O C01Z 175.37(16) . . . . ?
C00I C014 C01P C01Q 0.2(3) . . . . ?
C014 C01P C01Q C01L 2.1(3) . . . . ?
C015 C01L C01Q C01P -1.6(3) . . . . ?
C003 C00K C01S C01Y -0.1(3) . . . . ?
C016 C01G C01T C01K 1.1(3) . . . . ?
C00N C01K C01T C01G -1.6(3) . . . . ?
C01W C01R C01V C017 0.0(3) . . . . ?
C006 C017 C01V C01R -0.8(3) . . . . ?
C01V C01R C01W C012 0.2(3) . . . . ?
C006 C012 C01W C01R 0.4(3) . . . . ?
C01I C00P C01X C028 -0.4(3) . . . . ?
B2 C00P C01X C028 -179.67(17) . . . . ?
C00K C01S C01Y C023 -1.0(3) . . . . ?
C00W C01N C01Z C01O 2.6(3) . . . . ?
C00Z C01O C01Z C01N -2.5(3) . . . . ?
C016 C002 B1 C00D -6.4(2) . . . . ?
C00N C002 B1 C00D 166.92(15) . . . . ?
C016 C002 B1 C00C -176.18(14) . . . . ?
C00N C002 B1 C00C -2.9(2) . . . . ?
C00A C00D B1 C002 -96.45(18) . . . . ?
C00Z C00D B1 C002 90.56(19) . . . . ?
C00A C00D B1 C00C 74.32(17) . . . . ?
C00Z C00D B1 C00C -98.68(16) . . . . ?
C00Q C00C B1 C002 93.95(18) . . . . ?
C00O C00C B1 C002 -88.87(18) . . . . ?
C00Q C00C B1 C00D -77.10(17) . . . . ?
C00O C00C B1 C00D 100.08(16) . . . . ?
C00E C01M C020 C01U -0.2(3) . . . . ?
C029 C01U C020 C01M -0.3(3) . . . . ?
C013 C01F C021 C026 -0.2(3) . . . . ?
C00P C01I C022 C025 -1.9(3) . . . . ?
C01S C01Y C023 C019 -0.1(3) . . . . ?
C003 C019 C023 C01Y 2.4(3) . . . . ?
C01M C00E C024 C029 -1.0(3) . . . . ?
C00S C00E C024 C029 -177.74(17) . . . . ?
C01I C022 C025 C028 0.2(3) . . . . ?
C01F C021 C026 C01J 0.2(3) . . . . ?
C00O C01J C026 C021 0.6(3) . . . . ?
C022 C025 C028 C01X 1.3(3) . . . . ?
C00P C01X C028 C025 -1.2(3) . . . . ?
C020 C01U C029 C024 0.2(3) . . . . ?
C00E C024 C029 C01U 0.5(3) . . . . ?
